data_7158935
loop_
_publ_author_name
'Crousse, Benoit'
'Ghermani, Nour Eddine'
'Ongeri, Sandrine'
'Gillet, Jean-Michel'
'Retailleau, Pascal'
'laxio-arenas, Jose'

_publ_section_title
;
 5-Fluoro-1,2,3-triazole motif in peptides and its electronic properties
;
_journal_name_full 'Organic &amp; Biomolecular Chemistry'
_journal_paper_doi 10.1039/D2OB01716D
_journal_year 2022
_chemical_formula_moiety 'C12 H19 F N4 O4'
_chemical_formula_sum 'C12 H19 F N4 O4'
_chemical_formula_weight 302.290
_chemical_name_systematic
"'ethyl 2-(4-(((tert-butoxycarbonyl)amino)methyl)                                -5-fluoro-1H-1,2,3-triazol-1-yl)acetate                                         '"
_space_group_crystal_system monoclinic
_space_group_IT_number 14
_space_group_name_Hall '-P 2yn'
_space_group_name_H-M_alt 'P 1 21/n 1'
_atom_sites_solution_hydrogens difmap
_atom_sites_solution_primary direct
_atom_sites_solution_secondary difmap
_audit_creation_method 'MoPro v18                '
_audit_update_record
;
2022-01-11 deposited with the CCDC.	2022-10-14 downloaded from the CCDC.
;
_cell_angle_alpha 90.
_cell_angle_beta 106.473(2)
_cell_angle_gamma 90.
_cell_formula_units_Z 4
_cell_length_a 5.80410(10)
_cell_length_b 27.2425(4)
_cell_length_c 9.8185(2)
_cell_measurement_reflns_used 29765
_cell_measurement_temperature 100.0(3)
_cell_measurement_theta_max 45.2250
_cell_measurement_theta_min 2.6050
_cell_volume 1488.76(5)
_computing_cell_refinement 'CrysAlisPro 1.171.39.46 (Rigaku OD, 2018)'
_computing_data_collection 'CrysAlisPro 1.171.39.46 (Rigaku OD, 2018)'
_computing_data_reduction 'SORTAV [Blessing, 1997)'
_computing_structure_refinement 'MoPro (J. Appl. Cryst. 2005, 38, 38-54)'
_computing_structure_solution 'SHELXT 2014/5 (Sheldrick, 2014)'
_diffrn_ambient_temperature 100.0(3)
_diffrn_detector 'Dectris PILATUS3 R 200K-A area detector'
_diffrn_detector_area_resol_mean 5.811
_diffrn_detector_type 'Hybrid Photon Counting area detector'
_diffrn_measured_fraction_theta_full 0.995
_diffrn_measured_fraction_theta_max 0.995
_diffrn_measurement_device 'kappa gonio four-circle diffractometer'
_diffrn_measurement_device_type 'Rigaku XtaLAB PRO'
_diffrn_measurement_method '\w scans'
_diffrn_radiation_collimation 'Rigaku Integrated Confocal MaxFlux double bounce multi-layer mirror optics'
_diffrn_radiation_monochromator none
_diffrn_radiation_probe x-ray
_diffrn_radiation_type MoK\a
_diffrn_radiation_wavelength 0.71073
_diffrn_reflns_av_R_equivalents 0.0
_diffrn_reflns_av_sigmaI/netI 0.01443
_diffrn_reflns_limit_h_max 11
_diffrn_reflns_limit_h_min 0
_diffrn_reflns_limit_k_max 54
_diffrn_reflns_limit_k_min 0
_diffrn_reflns_limit_l_max 18
_diffrn_reflns_limit_l_min -19
_diffrn_reflns_number 75864
_diffrn_reflns_theta_full 45.46
_diffrn_reflns_theta_max 45.46
_diffrn_reflns_theta_min 2.63
_diffrn_source 'microfocus sealed X-ray tube'
_diffrn_source_type 'Rigaku micromax 003'
_exptl_absorpt_coefficient_mu 0.110
_exptl_absorpt_correction_T_max 1.00000
_exptl_absorpt_correction_T_min 0.65611
_exptl_absorpt_correction_type multi-scan
_exptl_absorpt_process_details
;                                                                               
CrysAlisPro 1.171.39.46 (Rigaku Oxford Diffraction, 2018)                       
Empirical absorption correction using spherical harmonics,                      
 implemented in SCALE3 ABSPACK scaling algorithm.                               
;
_exptl_crystal_colour colourless
_exptl_crystal_density_diffrn 1.349
_exptl_crystal_density_method 'not measured'
_exptl_crystal_description block
_exptl_crystal_F_000 640
_exptl_crystal_recrystallization_method 'Re-crystallisation from solvent: cyclohexane/EtOAc/CH2Cl2'
_exptl_crystal_size_max 0.267
_exptl_crystal_size_mid 0.244
_exptl_crystal_size_min 0.222
_refine_diff_density_max 1.35
_refine_diff_density_min -0.353
_refine_diff_density_rms 0.0484
_refine_ls_extinction_coef 0.37025
_refine_ls_extinction_method 'Isotropic Gaussian'
_refine_ls_goodness_of_fit_ref 3.237
_refine_ls_hydrogen_treatment refall
_refine_ls_matrix_type full
_refine_ls_number_parameters 266
_refine_ls_number_reflns 12528
_refine_ls_number_restraints 0
_refine_ls_restrained_S_all 0.000
_refine_ls_R_factor_all 0.0347
_refine_ls_R_factor_gt 0.0347
_refine_ls_shift/su_max 0.003
_refine_ls_shift/su_mean 0.000
_refine_ls_structure_factor_coef Fsqd
_refine_ls_weighting_scheme sigma
_refine_ls_wR_factor_gt 0.0562
_refine_ls_wR_factor_ref 0.0565
_reflns_number_gt 9206
_reflns_number_total 12529
_reflns_threshold_expression >2.0sigma(I)
_cod_data_source_file d2ob01716d2.cif
_cod_data_source_block 2a-MOPRO_EXP
_cod_original_sg_symbol_H-M 'P 21/n'
_cod_database_code 7158935
_shelx_space_group_comment
;                                                                               
The symmetry employed for this shelxl refinement is uniquely defined            
by the following loop, which should always be used as a source of               
symmetry information in preference to the above space-group names.              
They are only intended as comments.                                             
;

loop_
_symmetry_equiv_pos_as_xyz
'x, y, z'
'-x+1/2, y+1/2, -z+1/2'
'-x, -y, -z'
'x+1/2, -y+1/2, z+1/2'

loop_
_atom_site_type_symbol
_atom_site_label
_atom_site_fract_x
_atom_site_fract_y
_atom_site_fract_z
_atom_site_U_iso_or_equiv
_atom_site_adp_type
_atom_site_occupancy
_atom_site_calc_flag
_atom_site_refinement_flags_posn
_atom_site_refinement_flags_adp
_atom_site_disorder_assembly
_atom_site_disorder_group
F F 0.23923(3) 0.158394(6) 0.95172(2) 0.02672(3) Uani 1 d . . . .
O O4 0.43140(3) 0.264120(7) 0.906711(17) 0.01693(3) Uani 1 d . . . .
O O1 -0.03284(3) 0.012756(6) 0.794753(17) 0.01442(3) Uani 1 d . . . .
O O3 0.40063(3) 0.295549(7) 1.116663(18) 0.01848(3) Uani 1 d . . . .
O O2 0.29256(4) 0.046728(7) 0.75022(2) 0.02186(3) Uani 1 d . . . .
N N4 0.65896(4) 0.235866(7) 1.11995(2) 0.01398(3) Uani 1 d . . . .
N N1 0.43777(4) 0.085130(7) 1.02322(2) 0.01358(3) Uani 1 d . . . .
N N3 0.80537(4) 0.107652(7) 1.09894(2) 0.01689(3) Uani 1 d . . . .
N N2 0.66387(4) 0.069131(7) 1.07980(2) 0.01784(3) Uani 1 d . . . .
C C7 0.78357(4) 0.199145(8) 1.06099(2) 0.01426(3) Uani 1 d . . . .
C C8 0.49052(4) 0.265301(8) 1.03643(2) 0.01249(3) Uani 1 d . . . .
C C5 0.44021(4) 0.134013(8) 1.00583(2) 0.01404(3) Uani 1 d . . . .
C C4 0.23641(4) 0.051787(8) 0.98478(2) 0.01465(3) Uani 1 d . . . .
C C12 0.01014(5) 0.318336(10) 0.95007(3) 0.02223(4) Uani 1 d . . . .
C C1 -0.31633(5) -0.040690(11) 0.64054(3) 0.02240(5) Uani 1 d . . . .
C C2 -0.10285(5) -0.007978(9) 0.65318(2) 0.01803(4) Uani 1 d . . . .
C C3 0.17311(4) 0.037415(8) 0.82948(2) 0.01379(3) Uani 1 d . . . .
C C9 0.24223(4) 0.336474(8) 1.05341(2) 0.01500(4) Uani 1 d . . . .
C C10 0.19048(7) 0.359856(12) 1.18228(3) 0.02882(6) Uani 1 d . . . .
C C6 0.67449(4) 0.149067(8) 1.05436(2) 0.01232(3) Uani 1 d . . . .
C C11 0.37586(5) 0.371907(10) 0.98296(3) 0.02330(4) Uani 1 d . . . .
H H41 0.2895(7) 0.01854(16) 1.0474(4) 0.0201(9) Uiso 1 d D . . .
H H42 0.0819(8) 0.06857(17) 1.0084(5) 0.0191(10) Uiso 1 d D . . .
H H72 0.7874(7) 0.21111(16) 0.9559(4) 0.0185(9) Uiso 1 d D . . .
H H71 0.9682(8) 0.19668(15) 1.1281(4) 0.0184(9) Uiso 1 d D . . .
H H21 0.0515(8) -0.02838(17) 0.6417(5) 0.0236(11) Uiso 1 d D . . .
H H22 -0.1465(8) 0.02298(17) 0.5794(4) 0.0238(10) Uiso 1 d D . . .
H H103 0.0793(9) 0.39192(18) 1.1531(5) 0.0442(12) Uiso 1 d D . . .
H H123 0.0395(10) 0.3053(2) 0.8537(5) 0.0344(13) Uiso 1 d D . . .
H H113 0.4184(8) 0.35497(17) 0.8944(5) 0.0374(11) Uiso 1 d D . . .
H H112 0.2632(8) 0.40338(19) 0.9428(5) 0.0381(12) Uiso 1 d D . . .
H H121 -0.1158(8) 0.34846(17) 0.9241(5) 0.0349(11) Uiso 1 d D . . .
H H12 -0.2616(8) -0.07132(17) 0.7114(5) 0.0353(12) Uiso 1 d D . . .
H H11 -0.3768(8) -0.05434(17) 0.5327(5) 0.0345(11) Uiso 1 d D . . .
H H101 0.0927(10) 0.33400(19) 1.2282(6) 0.0438(14) Uiso 1 d D . . .
H H13 -0.4575(8) -0.02010(17) 0.6646(5) 0.0342(11) Uiso 1 d D . . .
H H111 0.5350(9) 0.38475(19) 1.0623(5) 0.0378(13) Uiso 1 d D . . .
H H122 -0.0663(10) 0.2909(2) 1.0049(5) 0.0356(14) Uiso 1 d D . . .
H H102 0.3566(8) 0.37052(18) 1.2572(5) 0.0451(12) Uiso 1 d D . . .
H H0 0.7128(8) 0.24184(17) 1.2258(5) 0.0165(10) Uiso 1 d D . . .

loop_
_atom_site_aniso_label
_atom_site_aniso_U_11
_atom_site_aniso_U_22
_atom_site_aniso_U_33
_atom_site_aniso_U_12
_atom_site_aniso_U_13
_atom_site_aniso_U_23
F 0.01260(6) 0.01493(7) 0.04679(11) 0.00279(5) -0.00105(7) 0.00570(7)
O4 0.01838(8) 0.02021(8) 0.00972(6) 0.00392(6) -0.00004(5) -0.00090(5)
O1 0.01438(7) 0.01441(6) 0.01544(6) -0.00197(5) 0.00579(6) -0.00108(5)
O3 0.02577(9) 0.01684(7) 0.01246(6) 0.00933(6) 0.00480(6) 0.00113(5)
O2 0.02337(9) 0.02523(9) 0.02099(8) -0.00781(7) 0.01281(7) -0.00125(7)
N4 0.01753(8) 0.01137(7) 0.01065(6) 0.00296(6) 0.00011(6) -0.00063(5)
N1 0.01289(7) 0.00934(6) 0.01884(8) 0.00010(6) 0.00503(6) -0.00001(6)
N3 0.01212(8) 0.01146(7) 0.02556(9) 0.00191(6) 0.00290(7) 0.00205(6)
N2 0.01506(8) 0.00994(7) 0.02796(10) 0.00204(6) 0.00517(7) 0.00237(7)
C7 0.01353(9) 0.01054(7) 0.01821(9) -0.00018(7) 0.00371(7) -0.00062(6)
C8 0.01483(8) 0.01144(7) 0.00987(7) 0.00161(6) 0.00134(6) -0.00032(6)
C5 0.01136(8) 0.00989(7) 0.01982(9) 0.00100(6) 0.00272(7) 0.00083(6)
C4 0.01589(9) 0.01238(8) 0.01749(9) -0.00245(7) 0.00765(7) -0.00131(7)
C12 0.01460(10) 0.01952(11) 0.03136(13) -0.00010(8) 0.00453(9) -0.00270(9)
C1 0.02260(12) 0.02354(11) 0.01987(10) -0.00648(9) 0.00408(9) -0.00427(9)
C2 0.02058(10) 0.01903(10) 0.01505(8) -0.00204(8) 0.00594(8) -0.00135(7)
C3 0.01486(9) 0.01194(7) 0.01632(8) -0.00132(7) 0.00725(7) 0.00023(6)
C9 0.01667(9) 0.01251(8) 0.01594(8) 0.00259(7) 0.00484(7) 0.00067(7)
C10 0.03917(17) 0.02765(13) 0.02045(11) 0.01615(12) 0.00976(11) -0.00170(10)
C6 0.01196(8) 0.00920(7) 0.01535(8) 0.00080(6) 0.00315(7) 0.00009(6)
C11 0.02027(11) 0.01516(9) 0.03633(14) -0.00046(8) 0.01102(10) 0.00410(9)

loop_
_atom_type_symbol
_atom_type_description
_atom_type_scat_dispersion_real
_atom_type_scat_dispersion_imag
_atom_type_scat_source
C C 0.0033 0.0016 'Clementi & Roetti 1974. Atomic Data & Nuclear Data Tables. 14, 177'
H H 0.0000 0.0000 'Clementi & Roetti 1974. Atomic Data & Nuclear Data Tables. 14, 177'
N N 0.0061 0.0033 'Clementi & Roetti 1974. Atomic Data & Nuclear Data Tables. 14, 177'
O O 0.0106 0.0060 'Clementi & Roetti 1974. Atomic Data & Nuclear Data Tables. 14, 177'
F F 0.0171 0.0103 'Clementi & Roetti 1974. Atomic Data & Nuclear Data Tables. 14, 177'

loop_
_geom_angle_atom_site_label_1
_geom_angle_atom_site_label_2
_geom_angle_atom_site_label_3
_geom_angle
_geom_angle_site_symmetry_1
_geom_angle_site_symmetry_2
_geom_angle_site_symmetry_3
_geom_angle_publ_flag
C3 O1 C2 115.521(17) . . . ?
C8 O3 C9 121.272(16) . . . ?
C8 N4 C7 121.748(17) . . . ?
C8 N4 H0 119.3(2) . . . ?
C7 N4 H0 118.6(3) . . . ?
N2 N1 C5 109.255(17) . . . ?
N2 N1 C4 121.815(18) . . . ?
C5 N1 C4 128.874(17) . . . ?
N2 N3 C6 110.309(17) . . . ?
N1 N2 N3 107.321(18) . . . ?
N4 C7 C6 113.196(16) . . . ?
N4 C7 H72 108.6(2) . . . ?
N4 C7 H71 108.6(2) . . . ?
C6 C7 H72 110.7(2) . . . ?
C6 C7 H71 107.5(2) . . . ?
H72 C7 H71 108.1(3) . . . ?
O3 C8 O4 125.898(17) . . . ?
O3 C8 N4 110.088(17) . . . ?
O4 C8 N4 124.014(17) . . . ?
F C5 N1 120.766(17) . . . ?
F C5 C6 131.909(18) . . . ?
N1 C5 C6 107.322(18) . . . ?
N1 C4 C3 111.910(17) . . . ?
N1 C4 H41 107.3(2) . . . ?
N1 C4 H42 109.6(2) . . . ?
C3 C4 H41 107.6(2) . . . ?
C3 C4 H42 110.1(2) . . . ?
H41 C4 H42 110.3(3) . . . ?
C9 C12 H123 111.4(3) . . . ?
C9 C12 H121 108.8(2) . . . ?
C9 C12 H122 107.6(3) . . . ?
H123 C12 H121 108.1(4) . . . ?
H123 C12 H122 113.6(4) . . . ?
H121 C12 H122 107.2(4) . . . ?
C2 C1 H13 109.6(2) . . . ?
C2 C1 H12 108.8(2) . . . ?
C2 C1 H11 108.4(3) . . . ?
H13 C1 H12 111.5(4) . . . ?
H13 C1 H11 109.8(3) . . . ?
H12 C1 H11 108.7(4) . . . ?
O1 C2 C1 108.124(18) . . . ?
O1 C2 H21 106.5(2) . . . ?
O1 C2 H22 106.5(2) . . . ?
C1 C2 H21 111.9(2) . . . ?
C1 C2 H22 111.8(2) . . . ?
H21 C2 H22 111.7(3) . . . ?
O1 C3 O2 125.472(19) . . . ?
O1 C3 C4 109.437(17) . . . ?
O2 C3 C4 125.089(18) . . . ?
O3 C9 C10 102.363(18) . . . ?
O3 C9 C12 111.461(18) . . . ?
O3 C9 C11 109.612(18) . . . ?
C10 C9 C12 110.16(2) . . . ?
C10 C9 C11 111.03(2) . . . ?
C12 C9 C11 111.84(2) . . . ?
C9 C10 H102 109.5(3) . . . ?
C9 C10 H103 111.3(3) . . . ?
C9 C10 H101 109.0(3) . . . ?
H102 C10 H103 108.5(4) . . . ?
H102 C10 H101 111.5(4) . . . ?
H103 C10 H101 107.1(4) . . . ?
N3 C6 C5 105.789(18) . . . ?
N3 C6 C7 123.406(17) . . . ?
C5 C6 C7 130.804(18) . . . ?
C9 C11 H113 111.1(2) . . . ?
C9 C11 H112 109.6(3) . . . ?
C9 C11 H111 108.6(3) . . . ?
H113 C11 H112 107.4(3) . . . ?
H113 C11 H111 112.1(4) . . . ?
H112 C11 H111 108.1(4) . . . ?

loop_
_geom_bond_atom_site_label_1
_geom_bond_atom_site_label_2
_geom_bond_distance
_geom_bond_site_symmetry_2
_geom_bond_publ_flag
F C5 1.3163(3) . ?
O4 C8 1.2219(3) . ?
O1 C3 1.3286(3) . ?
O1 C2 1.4478(3) . ?
O3 C8 1.3435(3) . ?
O3 C9 1.4663(3) . ?
O2 C3 1.2070(3) . ?
N4 C8 1.3478(3) . ?
N4 C7 1.4479(3) . ?
N4 H0 1.010(4) . ?
N1 N2 1.3443(3) . ?
N1 C5 1.3432(3) . ?
N1 C4 1.4434(3) . ?
N3 N2 1.3129(3) . ?
N3 C6 1.3612(3) . ?
C7 C6 1.4976(3) . ?
C7 H72 1.089(4) . ?
C7 H71 1.089(4) . ?
C5 C6 1.3700(3) . ?
C4 C3 1.5151(3) . ?
C4 H41 1.089(4) . ?
C4 H42 1.089(5) . ?
C12 C9 1.5209(4) . ?
C12 H123 1.069(5) . ?
C12 H121 1.081(5) . ?
C12 H122 1.087(5) . ?
C1 C2 1.5025(4) . ?
C1 H13 1.073(5) . ?
C1 H12 1.075(5) . ?
C1 H11 1.082(4) . ?
C2 H21 1.087(4) . ?
C2 H22 1.094(4) . ?
C9 C10 1.5207(3) . ?
C9 C11 1.5218(3) . ?
C10 H102 1.074(5) . ?
C10 H103 1.076(5) . ?
C10 H101 1.080(5) . ?
C11 H113 1.073(4) . ?
C11 H112 1.082(5) . ?
C11 H111 1.084(5) . ?

loop_
_geom_hbond_atom_site_label_D
_geom_hbond_atom_site_label_H
_geom_hbond_atom_site_label_A
_geom_hbond_distance_DH
_geom_hbond_distance_HA
_geom_hbond_distance_DA
_geom_hbond_angle_DHA
_geom_hbond_site_symmetry_A
C4 H42 N3 1.089(5) 2.304(5) 3.3796(3) 169.23(9) 1_455
C12 H123 O4 1.069(5) 2.456(5) 2.9885(3) 109.5(3) 1
C11 H113 O4 1.073(4) 2.478(5) 3.0698(3) 113.6(3) 1
C10 H102 F 1.074(5) 2.607(5) 3.5513(4) 146.4(3) 4
N4 H0 O4 1.010(4) 1.874(4) 2.8112(3) 152.9(2) 4
C4 H41 O1 1.089(4) 2.580(4) 3.2595(3) 119.7(2) 3_557

loop_
_geom_torsion_atom_site_label_1
_geom_torsion_atom_site_label_2
_geom_torsion_atom_site_label_3
_geom_torsion_atom_site_label_4
_geom_torsion_site_symmetry_1
_geom_torsion_site_symmetry_2
_geom_torsion_site_symmetry_3
_geom_torsion_site_symmetry_4
_geom_torsion
_geom_torsion_publ_flag
F C5 N1 N2 . . . . 179.956(11) ?
F C5 N1 C4 . . . . 2.688(13) ?
F C5 C6 N3 . . . . 179.659(11) ?
F C5 C6 C7 . . . . -0.760(14) ?
O4 C8 O3 C9 . . . . -9.499(11) ?
O4 C8 N4 C7 . . . . -0.945(11) ?
O4 C8 N4 H0 . . . . 172.42(13) ?
O1 C3 C4 N1 . . . . -170.946(11) ?
O1 C3 C4 H41 . . . . 71.43(9) ?
O1 C3 C4 H42 . . . . -48.83(10) ?
O1 C2 C1 H13 . . . . 56.41(10) ?
O1 C2 C1 H12 . . . . -65.73(10) ?
O1 C2 C1 H11 . . . . 176.22(10) ?
O3 C8 N4 C7 . . . . 179.245(11) ?
O3 C8 N4 H0 . . . . -7.40(11) ?
O3 C9 C10 H102 . . . . 57.93(10) ?
O3 C9 C10 H103 . . . . 177.85(11) ?
O3 C9 C10 H101 . . . . -64.21(11) ?
O3 C9 C12 H123 . . . . -73.29(12) ?
O3 C9 C12 H121 . . . . 167.64(10) ?
O3 C9 C12 H122 . . . . 51.81(12) ?
O3 C9 C11 H113 . . . . 65.47(10) ?
O3 C9 C11 H112 . . . . -176.04(10) ?
O3 C9 C11 H111 . . . . -58.24(11) ?
O2 C3 O1 C2 . . . . 5.983(11) ?
O2 C3 C4 N1 . . . . 9.491(12) ?
O2 C3 C4 H41 . . . . -108.14(10) ?
O2 C3 C4 H42 . . . . 131.60(11) ?
N4 C8 O3 C9 . . . . 170.307(11) ?
N4 C7 C6 N3 . . . . -133.042(13) ?
N4 C7 C6 C5 . . . . 47.441(14) ?
N1 N2 N3 C6 . . . . -0.460(10) ?
N1 C5 C6 N3 . . . . 0.352(10) ?
N1 C5 C6 C7 . . . . 179.937(13) ?
N3 N2 N1 C5 . . . . 0.685(11) ?
N3 N2 N1 C4 . . . . 178.183(12) ?
N3 C6 C7 H72 . . . . 104.74(10) ?
N3 C6 C7 H71 . . . . -13.13(10) ?
N2 N1 C5 C6 . . . . -0.643(10) ?
N2 N1 C4 C3 . . . . -94.736(11) ?
N2 N1 C4 H41 . . . . 23.06(10) ?
N2 N1 C4 H42 . . . . 142.84(11) ?
N2 N3 C6 C5 . . . . 0.066(11) ?
N2 N3 C6 C7 . . . . -179.553(12) ?
C8 O3 C9 C10 . . . . -179.391(12) ?
C8 O3 C9 C12 . . . . 62.883(12) ?
C8 O3 C9 C11 . . . . -61.480(12) ?
C8 N4 C7 C6 . . . . -96.132(11) ?
C8 N4 C7 H72 . . . . 27.25(10) ?
C8 N4 C7 H71 . . . . 144.55(10) ?
C5 N1 C4 C3 . . . . 82.230(11) ?
C5 N1 C4 H41 . . . . -159.97(11) ?
C5 N1 C4 H42 . . . . -40.19(12) ?
C5 C6 C7 H72 . . . . -74.78(11) ?
C5 C6 C7 H71 . . . . 167.35(11) ?
C4 N1 C5 C6 . . . . -177.913(11) ?
C4 C3 O1 C2 . . . . -173.578(11) ?
C12 C9 C10 H102 . . . . 176.58(11) ?
C12 C9 C10 H103 . . . . -63.50(11) ?
C12 C9 C10 H101 . . . . 54.44(12) ?
C12 C9 C11 H113 . . . . -58.67(10) ?
C12 C9 C11 H112 . . . . 59.82(11) ?
C12 C9 C11 H111 . . . . 177.62(11) ?
C1 C2 O1 C3 . . . . 171.347(15) ?
C3 O1 C2 H21 . . . . 50.96(10) ?
C3 O1 C2 H22 . . . . -68.32(10) ?
C10 C9 C12 H123 . . . . 173.79(12) ?
C10 C9 C12 H121 . . . . 54.73(10) ?
C10 C9 C12 H122 . . . . -61.11(12) ?
C10 C9 C11 H113 . . . . 177.84(10) ?
C10 C9 C11 H112 . . . . -63.67(11) ?
C10 C9 C11 H111 . . . . 54.13(11) ?
C6 C7 N4 H0 . . . . 90.46(11) ?
C11 C9 C10 H102 . . . . -58.96(11) ?
C11 C9 C10 H103 . . . . 60.95(11) ?
C11 C9 C10 H101 . . . . 178.89(12) ?
C11 C9 C12 H123 . . . . 49.81(12) ?
C11 C9 C12 H121 . . . . -69.26(10) ?
C11 C9 C12 H122 . . . . 174.91(12) ?
H72 C7 N4 H0 . . . . -146.15(18) ?
H71 C7 N4 H0 . . . . -28.86(18) ?
H21 C2 C1 H13 . . . . 173.35(18) ?
H21 C2 C1 H12 . . . . 51.21(18) ?
H21 C2 C1 H11 . . . . -66.84(18) ?
H22 C2 C1 H13 . . . . -60.55(18) ?
H22 C2 C1 H12 . . . . 177.31(18) ?
H22 C2 C1 H11 . . . . 59.26(18) ?
